data_1576692
loop_
_publ_author_name
'Gilch, Jonas M.'
'Keil, Philip M.'
'Iddrisu, Mustapha'
'Szilv&#xe1;si, Tibor'
'Hadlington, Terrance J.'

_publ_section_title
;
 Cooperative metathesis of H-H/Sn-C<sup>Ar</sup> bonds in
 stannylene-Ni<sup>0</sup> systems.
;
_journal_issue 16
_journal_name_full 'Chemical science'
_journal_page_first 7938
_journal_page_last 7946
_journal_paper_doi 10.1039/d5sc09496h
_journal_volume 17
_journal_year 2026
_chemical_formula_moiety 'C37 H60 N P Si Sn'
_chemical_formula_sum 'C37 H60 N P Si Sn'
_chemical_formula_weight 696.61
_space_group_crystal_system triclinic
_space_group_IT_number 1
_space_group_name_Hall 'P 1'
_space_group_name_H-M_alt 'P 1'
_atom_sites_solution_hydrogens geom
_audit_creation_method SHELXL-2018/3
_audit_update_record
;
2025-10-01 deposited with the CCDC.	2026-02-25 downloaded from the CCDC.
;
_cell_angle_alpha 79.85(3)
_cell_angle_beta 80.12(3)
_cell_angle_gamma 74.86(3)
_cell_formula_units_Z 2
_cell_length_a 10.302(2)
_cell_length_b 11.250(2)
_cell_length_c 16.905(3)
_cell_measurement_reflns_used 2000
_cell_measurement_temperature 150(2)
_cell_measurement_theta_max 32.50
_cell_measurement_theta_min 1.92
_cell_volume 1845.3(7)
_computing_structure_refinement 'SHELXL-2018/3 (Sheldrick, 2018)'
_computing_structure_solution 'SHELXT 2018/2 (Sheldrick, 2018)'
_diffrn_ambient_temperature 150(2)
_diffrn_detector Pilatus300K
_diffrn_detector_area_resol_mean 5.81
_diffrn_measured_fraction_theta_full 0.995
_diffrn_measured_fraction_theta_max 0.993
_diffrn_measurement_device_type 'STOE StadiVari'
_diffrn_measurement_method '\w scans'
_diffrn_radiation_collimation '0.6 mm diameter'
_diffrn_radiation_monochromator 'Graded multilayer mirror'
_diffrn_radiation_type 'Mo K\a'
_diffrn_radiation_wavelength 0.71073
_diffrn_reflns_av_R_equivalents 0.0239
_diffrn_reflns_av_unetI/netI 0.0559
_diffrn_reflns_Laue_measured_fraction_full 0.995
_diffrn_reflns_Laue_measured_fraction_max 0.993
_diffrn_reflns_limit_h_max 12
_diffrn_reflns_limit_h_min -12
_diffrn_reflns_limit_k_max 13
_diffrn_reflns_limit_k_min -13
_diffrn_reflns_limit_l_max 20
_diffrn_reflns_limit_l_min -20
_diffrn_reflns_number 18204
_diffrn_reflns_point_group_measured_fraction_full 0.796
_diffrn_reflns_point_group_measured_fraction_max 0.788
_diffrn_reflns_theta_full 25.242
_diffrn_reflns_theta_max 25.996
_diffrn_reflns_theta_min 2.113
_diffrn_source 'Genix 3D HF Mo'
_diffrn_source_current 1.000
_diffrn_source_power 0.050
_diffrn_source_voltage 50
_exptl_absorpt_coefficient_mu 0.793
_exptl_absorpt_correction_T_max 1.000
_exptl_absorpt_correction_T_min 0.704
_exptl_absorpt_correction_type multi-scan
_exptl_absorpt_process_details 'STOE X-AREA 1.76'
_exptl_crystal_colour 'pale yellow'
_exptl_crystal_density_diffrn 1.254
_exptl_crystal_description block
_exptl_crystal_F_000 736
_exptl_crystal_size_max 0.43
_exptl_crystal_size_mid 0.32
_exptl_crystal_size_min 0.31
_refine_diff_density_max 0.545
_refine_diff_density_min -0.314
_refine_diff_density_rms 0.076
_refine_ls_abs_structure_details
;
 Refined as an inversion twin.
;
_refine_ls_abs_structure_Flack 0.101(18)
_refine_ls_extinction_method none
_refine_ls_goodness_of_fit_ref 1.009
_refine_ls_hydrogen_treatment constr
_refine_ls_matrix_type full
_refine_ls_number_parameters 785
_refine_ls_number_reflns 11432
_refine_ls_number_restraints 18
_refine_ls_restrained_S_all 1.008
_refine_ls_R_factor_all 0.0448
_refine_ls_R_factor_gt 0.0367
_refine_ls_shift/su_max 0.001
_refine_ls_shift/su_mean 0.000
_refine_ls_structure_factor_coef Fsqd
_refine_ls_weighting_details 'w=1/[\s^2^(Fo^2^)+(0.0339P)^2^] where P=(Fo^2^+2Fc^2^)/3'
_refine_ls_weighting_scheme calc
_refine_ls_wR_factor_gt 0.0734
_refine_ls_wR_factor_ref 0.0784
_reflns_Friedel_coverage 0.586
_reflns_Friedel_fraction_full 0.597
_reflns_Friedel_fraction_max 0.582
_reflns_number_gt 10117
_reflns_number_total 11432
_reflns_threshold_expression 'I > 2\s(I)'
_cod_data_source_file d5sc09496h2.cif
_cod_data_source_block 1b_Ph
_cod_depositor_comments 'Adding full bibliography for 1576689--1576698.cif.'
_cod_original_cell_volume 1845.4(7)
_cod_database_code 1576692
_shelx_shelxl_version_number 2018/3
_shelx_space_group_comment
;
The symmetry employed for this shelxl refinement is uniquely defined
by the following loop, which should always be used as a source of
symmetry information in preference to the above space-group names.
They are only intended as comments.
;

loop_
_space_group_symop_operation_xyz
'x, y, z'

loop_
_atom_site_label
_atom_site_type_symbol
_atom_site_fract_x
_atom_site_fract_y
_atom_site_fract_z
_atom_site_U_iso_or_equiv
_atom_site_adp_type
_atom_site_occupancy
_atom_site_site_symmetry_order
_atom_site_calc_flag
_atom_site_refinement_flags_posn
_atom_site_refinement_flags_adp
_atom_site_refinement_flags_occupancy
_atom_site_disorder_assembly
_atom_site_disorder_group
Sn2 Sn 0.82422(6) 0.44978(2) 0.16458(4) 0.02166(14) Uani 1 1 d . . . . .
Sn1 Sn 0.35150(16) 0.45273(5) 0.68434(10) 0.0257(4) Uani 0.872(9) 1 d . . P A 1
P2 P 0.61163(15) 0.37964(14) 0.26268(9) 0.0183(3) Uani 1 1 d . . . . .
P1 P 0.12052(16) 0.38908(14) 0.76563(9) 0.0217(3) Uani 1 1 d . . . . .
Si2 Si 0.62546(17) 0.63722(14) 0.29880(10) 0.0180(3) Uani 1 1 d . . . . .
Si1 Si 0.11789(17) 0.65209(14) 0.79755(10) 0.0184(3) Uani 1 1 d . . . . .
N1 N 0.2512(5) 0.6333(4) 0.7201(3) 0.0233(11) Uani 1 1 d . . . . .
C44 C 0.5780(7) 0.7137(7) 0.0778(4) 0.0296(16) Uani 1 1 d . . . . .
H44 H 0.571401 0.643622 0.122554 0.035 Uiso 1 1 calc R U . . .
C21 C 0.2286(6) 0.1547(5) 0.8476(3) 0.0246(13) Uani 1 1 d . . . . .
H21A H 0.176298 0.113398 0.821781 0.030 Uiso 1 1 calc R U . . .
H21B H 0.311956 0.162505 0.810057 0.030 Uiso 1 1 calc R U . . .
C62 C 0.7338(6) 0.1478(6) 0.3493(4) 0.0312(14) Uani 1 1 d . . . . .
H62A H 0.683722 0.099274 0.327653 0.037 Uiso 1 1 calc R U . . .
H62B H 0.815319 0.155516 0.310049 0.037 Uiso 1 1 calc R U . . .
C63 C 0.5028(6) 0.3136(5) 0.2140(3) 0.0232(13) Uani 1 1 d . . . . .
H63 H 0.435365 0.284218 0.257920 0.028 Uiso 1 1 calc R U . . .
C16 C 0.1691(7) 0.6080(7) 0.9041(4) 0.0239(16) Uani 1 1 d . . . . .
H16 H 0.228424 0.521924 0.905428 0.029 Uiso 1 1 calc R U . . .
C18 C 0.0479(8) 0.5982(9) 0.9694(4) 0.037(2) Uani 1 1 d . . . . .
H18A H 0.080221 0.565523 1.022001 0.056 Uiso 1 1 calc R U . . .
H18B H -0.000999 0.542174 0.955808 0.056 Uiso 1 1 calc R U . . .
H18C H -0.013224 0.680800 0.972108 0.056 Uiso 1 1 calc R U . . .
C69 C 0.9694(6) 0.3414(6) 0.2495(3) 0.0271(13) Uani 1 1 d . . . . .
C9 C 0.6026(8) 0.6801(9) 0.6912(5) 0.043(2) Uani 1 1 d . . . . .
H9A H 0.647997 0.730800 0.647608 0.065 Uiso 1 1 calc R U . . .
H9B H 0.589183 0.608990 0.670203 0.065 Uiso 1 1 calc R U . . .
H9C H 0.658894 0.650081 0.735223 0.065 Uiso 1 1 calc R U . . .
C57 C 0.6428(7) 0.2780(6) 0.3596(4) 0.0230(14) Uani 1 1 d . . . . .
H57 H 0.694931 0.318724 0.386931 0.028 Uiso 1 1 calc R U . . .
C40 C 0.7144(6) 0.8750(6) 0.0352(3) 0.0313(14) Uani 1 1 d . . . . .
H40 H 0.660745 0.905761 -0.007777 0.038 Uiso 1 1 calc R U . . .
C25 C 0.0147(8) 0.2741(7) 0.9209(4) 0.0309(18) Uani 1 1 d . . . . .
H25A H -0.038793 0.358086 0.931351 0.037 Uiso 1 1 calc R U . . .
H25B H -0.041674 0.235746 0.896019 0.037 Uiso 1 1 calc R U . . .
C41 C 0.8146(6) 0.9320(6) 0.0412(4) 0.0335(15) Uani 1 1 d . . . . .
H41 H 0.829791 1.000890 0.002572 0.040 Uiso 1 1 calc R U . . .
C4 C 0.3131(7) 0.9283(6) 0.5332(4) 0.0363(16) Uani 1 1 d . . . . .
H4 H 0.326199 0.995331 0.492294 0.044 Uiso 1 1 calc R U . . .
C3 C 0.3904(6) 0.8942(6) 0.5963(3) 0.0313(14) Uani 1 1 d . . . . .
H3 H 0.457553 0.937267 0.598111 0.038 Uiso 1 1 calc R U . . .
C50 C 0.5144(6) 0.8012(5) 0.2921(3) 0.0271(13) Uani 1 1 d . . . . .
H50 H 0.517041 0.833807 0.233057 0.033 Uiso 1 1 calc R U . . .
C13 C 0.0026(6) 0.8139(5) 0.7802(3) 0.0269(13) Uani 1 1 d . . . . .
H13 H 0.004421 0.834930 0.720133 0.032 Uiso 1 1 calc R U . . .
C20 C 0.1430(7) 0.2850(7) 0.8626(4) 0.0216(15) Uani 1 1 d . . . . .
H20 H 0.197930 0.320297 0.891702 0.026 Uiso 1 1 calc R U . . .
C5 C 0.2169(7) 0.8647(6) 0.5300(3) 0.0336(15) Uani 1 1 d . . . . .
H5 H 0.163954 0.888989 0.486493 0.040 Uiso 1 1 calc R U . . .
C22 C 0.2675(6) 0.0751(6) 0.9272(3) 0.0294(14) Uani 1 1 d . . . . .
H22A H 0.317391 -0.009578 0.916308 0.035 Uiso 1 1 calc R U . . .
H22B H 0.328497 0.111580 0.949696 0.035 Uiso 1 1 calc R U . . .
C52 C 0.5642(7) 0.8918(7) 0.3303(5) 0.0435(18) Uani 1 1 d . . . . .
H52A H 0.504451 0.975119 0.321222 0.065 Uiso 1 1 calc R U . . .
H52B H 0.656886 0.894128 0.305555 0.065 Uiso 1 1 calc R U . . .
H52C H 0.563009 0.864390 0.388732 0.065 Uiso 1 1 calc R U . . .
N2 N 0.7476(5) 0.6227(4) 0.2155(2) 0.0189(10) Uani 1 1 d . . . . .
C7 C 0.4639(6) 0.7594(6) 0.7237(3) 0.0285(14) Uani 1 1 d . . . . .
H7 H 0.421490 0.706628 0.769470 0.034 Uiso 1 1 calc R U . . .
C39 C 0.6890(6) 0.7722(5) 0.0911(3) 0.0234(12) Uani 1 1 d . . . . .
C26 C 0.0263(7) 0.3157(6) 0.7101(4) 0.0361(16) Uani 1 1 d . . . . .
H26 H -0.000700 0.246373 0.749800 0.043 Uiso 1 1 calc R U . . .
C38 C 0.7685(5) 0.7273(5) 0.1564(3) 0.0182(11) Uani 1 1 d . . . . .
C68 C 0.4227(7) 0.4096(7) 0.1532(5) 0.0464(19) Uani 1 1 d . . . . .
H68A H 0.486113 0.439410 0.107852 0.056 Uiso 1 1 calc R U . . .
H68B H 0.369067 0.481825 0.180064 0.056 Uiso 1 1 calc R U . . .
C58 C 0.5158(7) 0.2647(7) 0.4200(4) 0.0417(19) Uani 1 1 d . . . . .
H58A H 0.457241 0.348107 0.427394 0.050 Uiso 1 1 calc R U . . .
H58B H 0.463405 0.218482 0.398150 0.050 Uiso 1 1 calc R U . . .
C48 C 1.1034(8) 0.6634(9) 0.1934(5) 0.046(2) Uani 1 1 d . . . . .
H48A H 1.090464 0.592413 0.172030 0.069 Uiso 1 1 calc R U . . .
H48B H 1.159969 0.633239 0.237261 0.069 Uiso 1 1 calc R U . . .
H48C H 1.148264 0.714807 0.149957 0.069 Uiso 1 1 calc R U . . .
C6 C 0.1954(6) 0.7659(6) 0.5887(3) 0.0264(13) Uani 1 1 d . . . . .
C42 C 0.8931(6) 0.8889(6) 0.1037(4) 0.0334(15) Uani 1 1 d . . . . .
H42 H 0.961640 0.928913 0.107935 0.040 Uiso 1 1 calc R U . . .
C1 C 0.2714(5) 0.7323(5) 0.6562(3) 0.0208(12) Uani 1 1 d . . . . .
C51 C 0.3642(6) 0.8058(6) 0.3248(4) 0.0380(16) Uani 1 1 d . . . . .
H51A H 0.355317 0.777867 0.383335 0.057 Uiso 1 1 calc R U . . .
H51B H 0.331659 0.751128 0.297652 0.057 Uiso 1 1 calc R U . . .
H51C H 0.310037 0.891189 0.314181 0.057 Uiso 1 1 calc R U . . .
C43 C 0.8727(6) 0.7873(6) 0.1605(3) 0.0240(13) Uani 1 1 d . . . . .
C24 C 0.0507(7) 0.1953(6) 1.0006(3) 0.0315(14) Uani 1 1 d . . . . .
H24A H -0.033915 0.184760 1.035833 0.038 Uiso 1 1 calc R U . . .
H24B H 0.096633 0.239824 1.028484 0.038 Uiso 1 1 calc R U . . .
C74 C 1.0303(7) 0.2203(7) 0.2354(5) 0.0402(17) Uani 1 1 d . . . . .
H74 H 1.003568 0.189243 0.193569 0.048 Uiso 1 1 calc R U . . .
C14 C 0.0518(7) 0.9164(7) 0.8067(5) 0.052(2) Uani 1 1 d . . . . .
H14A H -0.003349 0.997917 0.786896 0.077 Uiso 1 1 calc R U . . .
H14B H 0.147074 0.910856 0.784092 0.077 Uiso 1 1 calc R U . . .
H14C H 0.043195 0.906035 0.866005 0.077 Uiso 1 1 calc R U . . .
C10 C 0.0941(8) 0.6946(8) 0.5779(4) 0.0369(18) Uani 1 1 d . . . . .
H10 H 0.086818 0.631220 0.626942 0.044 Uiso 1 1 calc R U . . .
C54 C 0.5690(8) 0.5771(8) 0.4707(4) 0.041(2) Uani 1 1 d . . . . .
H54A H 0.603701 0.530323 0.520425 0.061 Uiso 1 1 calc R U . . .
H54B H 0.505413 0.536614 0.455277 0.061 Uiso 1 1 calc R U . . .
H54C H 0.522148 0.662174 0.480050 0.061 Uiso 1 1 calc R U . . .
C31 C -0.1050(7) 0.3999(8) 0.6842(5) 0.050(2) Uani 1 1 d . . . . .
H31A H -0.085320 0.473553 0.647224 0.060 Uiso 1 1 calc R U . . .
H31B H -0.166170 0.429217 0.732414 0.060 Uiso 1 1 calc R U . . .
C2 C 0.3710(6) 0.7972(6) 0.6574(3) 0.0250(13) Uani 1 1 d . . . . .
C17 C 0.2518(7) 0.6854(7) 0.9302(4) 0.0402(17) Uani 1 1 d . . . . .
H17A H 0.193420 0.766905 0.939770 0.060 Uiso 1 1 calc R U . . .
H17B H 0.326681 0.696279 0.887382 0.060 Uiso 1 1 calc R U . . .
H17C H 0.288475 0.642523 0.980204 0.060 Uiso 1 1 calc R U . . .
C23 C 0.1430(7) 0.0670(6) 0.9892(3) 0.0336(15) Uani 1 1 d . . . . .
H23A H 0.172545 0.024661 1.041907 0.040 Uiso 1 1 calc R U . . .
H23B H 0.090979 0.016247 0.971365 0.040 Uiso 1 1 calc R U . . .
C53 C 0.6880(6) 0.5804(6) 0.4021(3) 0.0235(13) Uani 1 1 d . . . . .
H53 H 0.738357 0.491707 0.400265 0.028 Uiso 1 1 calc R U . . .
C12 C -0.0479(8) 0.7783(8) 0.5700(4) 0.056(2) Uani 1 1 d . . . . .
H12A H -0.078881 0.824247 0.616562 0.084 Uiso 1 1 calc R U . . .
H12B H -0.110839 0.727090 0.568361 0.084 Uiso 1 1 calc R U . . .
H12C H -0.044761 0.837205 0.519896 0.084 Uiso 1 1 calc R U . . .
C15 C -0.1456(6) 0.8212(6) 0.8141(5) 0.0463(18) Uani 1 1 d . . . . .
H15A H -0.155037 0.807206 0.873482 0.069 Uiso 1 1 calc R U . . .
H15B H -0.176518 0.757466 0.794767 0.069 Uiso 1 1 calc R U . . .
H15C H -0.200623 0.903598 0.795897 0.069 Uiso 1 1 calc R U . . .
C56 C 0.5129(5) 0.5301(5) 0.2905(3) 0.0212(12) Uani 1 1 d . . . . .
H56A H 0.455865 0.516807 0.343185 0.025 Uiso 1 1 calc R U . . .
H56B H 0.451837 0.571126 0.249313 0.025 Uiso 1 1 calc R U . . .
C47 C 0.9651(6) 0.7413(6) 0.2262(3) 0.0313(15) Uani 1 1 d . . . . .
H47 H 0.921336 0.685651 0.269261 0.038 Uiso 1 1 calc R U . . .
C71 C 1.1130(8) 0.3074(8) 0.3549(4) 0.048(2) Uani 1 1 d . . . . .
H71 H 1.143872 0.338213 0.395214 0.058 Uiso 1 1 calc R U . . .
C37 C 0.5080(8) 0.4291(9) 0.8397(6) 0.038(2) Uani 0.872(9) 1 d . . P A 1
H37 H 0.465832 0.514979 0.839812 0.046 Uiso 0.872(9) 1 calc R U P A 1
C45 C 0.4395(6) 0.8049(7) 0.0793(4) 0.0447(19) Uani 1 1 d . . . . .
H45A H 0.414481 0.836582 0.131567 0.067 Uiso 1 1 calc R U . . .
H45B H 0.371658 0.762463 0.071604 0.067 Uiso 1 1 calc R U . . .
H45C H 0.443276 0.874351 0.035548 0.067 Uiso 1 1 calc R U . . .
C61 C 0.7765(7) 0.0802(7) 0.4304(4) 0.0433(17) Uani 1 1 d . . . . .
H61A H 0.832443 -0.004219 0.423029 0.052 Uiso 1 1 calc R U . . .
H61B H 0.833160 0.125398 0.449435 0.052 Uiso 1 1 calc R U . . .
C55 C 0.7853(7) 0.6430(6) 0.4292(3) 0.0354(16) Uani 1 1 d . . . . .
H55A H 0.738833 0.729077 0.436376 0.053 Uiso 1 1 calc R U . . .
H55B H 0.864712 0.642406 0.387864 0.053 Uiso 1 1 calc R U . . .
H55C H 0.814387 0.597632 0.480631 0.053 Uiso 1 1 calc R U . . .
C59 C 0.5565(8) 0.1953(7) 0.5018(4) 0.049(2) Uani 1 1 d . . . . .
H59A H 0.473948 0.182582 0.538542 0.059 Uiso 1 1 calc R U . . .
H59B H 0.598436 0.247213 0.526428 0.059 Uiso 1 1 calc R U . . .
C60 C 0.6557(8) 0.0696(7) 0.4943(4) 0.0438(19) Uani 1 1 d . . . . .
H60A H 0.688132 0.034234 0.547321 0.053 Uiso 1 1 calc R U . . .
H60B H 0.608144 0.011984 0.480083 0.053 Uiso 1 1 calc R U . . .
C34 C 0.6305(11) 0.1781(10) 0.8431(7) 0.058(4) Uani 0.872(9) 1 d . . P A 1
H34 H 0.669852 0.091448 0.845126 0.070 Uiso 0.872(9) 1 calc R U P A 1
C29 C -0.0857(9) 0.2779(9) 0.5708(5) 0.073(3) Uani 1 1 d . . . . .
H29A H -0.065693 0.346732 0.529096 0.088 Uiso 1 1 calc R U . . .
H29B H -0.133026 0.229932 0.546558 0.088 Uiso 1 1 calc R U . . .
C19 C 0.0134(5) 0.5381(5) 0.7898(3) 0.0192(11) Uani 1 1 d . . . . .
H19A H -0.045039 0.524855 0.841880 0.023 Uiso 1 1 calc R U . . .
H19B H -0.046245 0.574485 0.747183 0.023 Uiso 1 1 calc R U . . .
C27 C 0.1179(9) 0.2551(9) 0.6418(6) 0.056(3) Uani 1 1 d . . . . .
H27A H 0.193218 0.190486 0.664027 0.067 Uiso 1 1 calc R U . . .
H27B H 0.157740 0.318237 0.604254 0.067 Uiso 1 1 calc R U . . .
C11 C 0.1433(8) 0.6249(8) 0.5030(4) 0.048(2) Uani 1 1 d . . . . .
H11A H 0.147909 0.685226 0.453813 0.072 Uiso 1 1 calc R U . . .
H11B H 0.079696 0.575124 0.499828 0.072 Uiso 1 1 calc R U . . .
H11C H 0.233545 0.570068 0.508108 0.072 Uiso 1 1 calc R U . . .
C46 C 0.6143(7) 0.6600(7) -0.0028(4) 0.0413(18) Uani 1 1 d . . . . .
H46A H 0.627062 0.726162 -0.047488 0.062 Uiso 1 1 calc R U . . .
H46B H 0.540665 0.625006 -0.011037 0.062 Uiso 1 1 calc R U . . .
H46C H 0.698310 0.594480 -0.001445 0.062 Uiso 1 1 calc R U . . .
C64 C 0.5821(9) 0.2016(9) 0.1725(6) 0.050(3) Uani 1 1 d . . . . .
H64A H 0.636711 0.140357 0.211032 0.060 Uiso 1 1 calc R U . . .
H64B H 0.645111 0.228524 0.125745 0.060 Uiso 1 1 calc R U . . .
C66 C 0.4009(8) 0.2361(8) 0.0840(4) 0.053(2) Uani 1 1 d . . . . .
H66A H 0.460991 0.258417 0.034281 0.064 Uiso 1 1 calc R U . . .
H66B H 0.334190 0.198153 0.068259 0.064 Uiso 1 1 calc R U . . .
C36 C 0.6009(9) 0.3712(9) 0.8939(5) 0.051(2) Uani 0.872(9) 1 d . . P A 1
H36 H 0.622019 0.417914 0.929483 0.061 Uiso 0.872(9) 1 calc R U P A 1
C32 C 0.4751(8) 0.3655(7) 0.7858(7) 0.030(2) Uani 0.872(9) 1 d . . P A 1
C73 C 1.1285(9) 0.1428(8) 0.2798(5) 0.052(2) Uani 1 1 d . . . . .
H73 H 1.168185 0.060235 0.268743 0.062 Uiso 1 1 calc R U . . .
C72 C 1.1670(8) 0.1872(8) 0.3395(5) 0.054(2) Uani 1 1 d . . . . .
H72 H 1.232629 0.134112 0.371320 0.065 Uiso 1 1 calc R U . . .
C33 C 0.5410(9) 0.2388(8) 0.7878(6) 0.044(2) Uani 0.872(9) 1 d . . P A 1
H33 H 0.523659 0.193209 0.750136 0.053 Uiso 0.872(9) 1 calc R U P A 1
C30 C -0.1756(8) 0.3301(8) 0.6410(5) 0.057(2) Uani 1 1 d . . . . .
H30A H -0.203708 0.261781 0.679871 0.068 Uiso 1 1 calc R U . . .
H30B H -0.258244 0.387749 0.622074 0.068 Uiso 1 1 calc R U . . .
C49 C 0.9862(8) 0.8451(7) 0.2666(4) 0.051(2) Uani 1 1 d . . . . .
H49A H 1.040665 0.894494 0.227935 0.076 Uiso 1 1 calc R U . . .
H49B H 1.033430 0.808573 0.313982 0.076 Uiso 1 1 calc R U . . .
H49C H 0.897883 0.898785 0.283841 0.076 Uiso 1 1 calc R U . . .
C8 C 0.4828(7) 0.8710(7) 0.7572(4) 0.0451(18) Uani 1 1 d . . . . .
H8A H 0.534146 0.918847 0.715125 0.068 Uiso 1 1 calc R U . . .
H8B H 0.532540 0.841400 0.804141 0.068 Uiso 1 1 calc R U . . .
H8C H 0.393783 0.924052 0.773754 0.068 Uiso 1 1 calc R U . . .
C65 C 0.4861(8) 0.1408(7) 0.1434(5) 0.055(2) Uani 1 1 d . . . . .
H65A H 0.425646 0.110410 0.190268 0.066 Uiso 1 1 calc R U . . .
H65B H 0.539060 0.068819 0.116127 0.066 Uiso 1 1 calc R U . . .
C67 C 0.3273(8) 0.3515(7) 0.1204(5) 0.051(2) Uani 1 1 d . . . . .
H67A H 0.257579 0.330873 0.165123 0.061 Uiso 1 1 calc R U . . .
H67B H 0.280302 0.413017 0.078764 0.061 Uiso 1 1 calc R U . . .
C28 C 0.0434(9) 0.1957(9) 0.5948(5) 0.078(3) Uani 1 1 d . . . . .
H28A H 0.103977 0.170619 0.545328 0.094 Uiso 1 1 calc R U . . .
H28B H 0.024002 0.119427 0.628535 0.094 Uiso 1 1 calc R U . . .
C35 C 0.6620(8) 0.2470(9) 0.8959(6) 0.054(3) Uani 0.872(9) 1 d . . P A 1
H35 H 0.725268 0.207668 0.932885 0.065 Uiso 0.872(9) 1 calc R U P A 1
C70 C 1.0117(7) 0.3844(6) 0.3104(4) 0.0359(16) Uani 1 1 d . . . . .
H70 H 0.971839 0.466660 0.322171 0.043 Uiso 1 1 calc R U . . .
Sn1A Sn 0.3226(10) 0.4560(6) 0.6640(6) 0.0295(17) Uiso 0.128(9) 1 d . . P A 2
C37A C 0.501(6) 0.399(4) 0.817(3) 0.03(2) Uiso 0.128(9) 1 d D . P A 2
H37A H 0.456211 0.480183 0.828402 0.033 Uiso 0.128(9) 1 calc R U P A 2
C35A C 0.663(4) 0.206(4) 0.848(3) 0.015(14) Uiso 0.128(9) 1 d D . P A 2
H35A H 0.728041 0.154394 0.880475 0.018 Uiso 0.128(9) 1 calc R U P A 2
C36A C 0.605(5) 0.329(4) 0.860(3) 0.049(18) Uiso 0.128(9) 1 d D . P A 2
H36A H 0.636567 0.364229 0.897570 0.059 Uiso 0.128(9) 1 calc R U P A 2
C34A C 0.624(5) 0.158(4) 0.787(3) 0.06(2) Uiso 0.128(9) 1 d D . P A 2
H34A H 0.666570 0.076129 0.776140 0.073 Uiso 0.128(9) 1 calc R U P A 2
C33A C 0.525(5) 0.230(5) 0.743(3) 0.048(17) Uiso 0.128(9) 1 d D . P A 2
H33A H 0.498384 0.196221 0.701795 0.058 Uiso 0.128(9) 1 calc R U P A 2
C32A C 0.461(5) 0.352(5) 0.756(3) 0.03(2) Uiso 0.128(9) 1 d D . P A 2

loop_
_atom_site_aniso_label
_atom_site_aniso_U_11
_atom_site_aniso_U_22
_atom_site_aniso_U_33
_atom_site_aniso_U_23
_atom_site_aniso_U_13
_atom_site_aniso_U_12
Sn2 0.0204(3) 0.0194(3) 0.0227(3) -0.0029(2) 0.0014(2) -0.0031(2)
Sn1 0.0244(6) 0.0224(4) 0.0268(6) -0.0063(3) 0.0068(5) -0.0044(3)
P2 0.0173(7) 0.0178(8) 0.0217(7) -0.0040(6) -0.0023(6) -0.0069(6)
P1 0.0244(8) 0.0172(8) 0.0221(7) -0.0033(6) 0.0015(6) -0.0052(6)
Si2 0.0199(8) 0.0171(9) 0.0184(7) -0.0034(6) -0.0019(6) -0.0067(7)
Si1 0.0183(8) 0.0177(9) 0.0194(7) -0.0044(6) -0.0003(6) -0.0051(7)
N1 0.027(3) 0.018(3) 0.023(2) -0.0021(19) 0.002(2) -0.005(2)
C44 0.024(4) 0.035(4) 0.030(3) 0.006(3) -0.010(3) -0.010(3)
C21 0.027(3) 0.023(3) 0.024(3) -0.004(2) -0.002(2) -0.008(3)
C62 0.035(4) 0.023(3) 0.033(3) 0.003(3) 0.000(3) -0.009(3)
C63 0.023(3) 0.023(3) 0.028(3) -0.008(2) -0.003(2) -0.009(3)
C16 0.022(4) 0.026(4) 0.024(3) -0.001(3) -0.002(3) -0.010(3)
C18 0.039(5) 0.052(5) 0.025(4) -0.010(3) -0.003(3) -0.015(4)
C69 0.018(3) 0.023(3) 0.036(3) 0.003(2) -0.001(2) -0.003(3)
C9 0.019(4) 0.053(6) 0.057(5) -0.019(4) -0.006(4) 0.002(4)
C57 0.028(4) 0.022(4) 0.019(3) 0.001(2) 0.000(3) -0.010(3)
C40 0.032(4) 0.027(4) 0.027(3) 0.004(2) -0.003(3) 0.002(3)
C25 0.027(4) 0.032(4) 0.028(4) 0.000(3) 0.002(3) -0.005(3)
C41 0.038(4) 0.020(4) 0.038(3) 0.006(3) 0.001(3) -0.010(3)
C4 0.046(4) 0.029(4) 0.028(3) 0.004(3) 0.003(3) -0.009(3)
C3 0.029(4) 0.032(4) 0.032(3) -0.001(3) 0.003(3) -0.012(3)
C50 0.028(3) 0.018(3) 0.032(3) -0.004(2) -0.001(3) -0.001(3)
C13 0.027(3) 0.023(3) 0.028(3) -0.007(2) -0.001(2) -0.001(3)
C20 0.020(3) 0.022(4) 0.023(3) -0.006(3) -0.001(3) -0.005(3)
C5 0.037(4) 0.037(4) 0.021(3) 0.000(3) -0.006(3) 0.001(3)
C22 0.032(4) 0.024(3) 0.031(3) 0.000(3) -0.007(3) -0.005(3)
C52 0.041(4) 0.024(4) 0.066(5) -0.017(4) -0.009(4) -0.001(3)
N2 0.020(2) 0.019(3) 0.018(2) -0.0010(18) -0.0034(18) -0.006(2)
C7 0.025(3) 0.034(4) 0.027(3) -0.004(3) 0.000(2) -0.010(3)
C39 0.021(3) 0.022(3) 0.025(3) 0.000(2) -0.002(2) -0.004(2)
C26 0.043(4) 0.037(4) 0.032(3) -0.011(3) -0.008(3) -0.009(3)
C38 0.019(3) 0.014(3) 0.019(2) -0.002(2) -0.003(2) 0.000(2)
C68 0.048(5) 0.036(4) 0.065(5) -0.005(3) -0.035(4) -0.011(3)
C58 0.040(4) 0.043(5) 0.029(3) 0.002(3) 0.010(3) -0.001(4)
C48 0.031(5) 0.061(6) 0.050(4) -0.016(4) -0.018(4) -0.003(4)
C6 0.023(3) 0.031(4) 0.024(3) -0.004(3) -0.001(2) -0.007(3)
C42 0.029(4) 0.034(4) 0.039(3) -0.001(3) 0.002(3) -0.018(3)
C1 0.016(3) 0.024(3) 0.019(2) -0.001(2) 0.003(2) -0.003(2)
C51 0.023(3) 0.026(4) 0.060(4) -0.012(3) -0.001(3) 0.005(3)
C43 0.020(3) 0.026(3) 0.028(3) -0.008(2) 0.002(2) -0.008(3)
C24 0.035(4) 0.034(4) 0.025(3) -0.005(3) 0.004(3) -0.012(3)
C74 0.025(4) 0.031(4) 0.062(5) -0.002(4) -0.011(3) -0.002(3)
C14 0.038(4) 0.033(4) 0.087(6) -0.022(4) -0.012(4) -0.003(3)
C10 0.034(5) 0.059(6) 0.023(3) -0.002(3) -0.009(3) -0.018(4)
C54 0.037(4) 0.071(6) 0.018(3) -0.008(3) 0.002(3) -0.023(4)
C31 0.033(4) 0.061(5) 0.063(5) -0.034(4) -0.014(4) -0.003(4)
C2 0.022(3) 0.030(4) 0.022(3) -0.009(2) 0.003(2) -0.004(3)
C17 0.042(4) 0.059(5) 0.027(3) -0.008(3) -0.011(3) -0.020(4)
C23 0.040(4) 0.035(4) 0.025(3) 0.007(3) -0.007(3) -0.015(3)
C53 0.025(3) 0.029(4) 0.018(3) -0.003(2) 0.000(2) -0.012(3)
C12 0.040(5) 0.095(7) 0.041(4) -0.020(4) -0.010(4) -0.022(5)
C15 0.027(4) 0.027(4) 0.082(5) -0.015(4) -0.003(4) 0.002(3)
C56 0.018(3) 0.025(3) 0.023(3) -0.009(2) 0.001(2) -0.007(2)
C47 0.024(3) 0.045(4) 0.029(3) -0.008(3) -0.004(3) -0.012(3)
C71 0.040(4) 0.070(6) 0.034(3) -0.001(4) -0.012(3) -0.011(4)
C37 0.025(5) 0.034(5) 0.047(5) 0.006(5) -0.003(4) 0.001(4)
C45 0.025(4) 0.066(6) 0.045(4) -0.014(4) -0.010(3) -0.005(3)
C61 0.045(4) 0.034(4) 0.046(4) 0.006(3) -0.011(3) -0.006(3)
C55 0.043(4) 0.048(4) 0.025(3) -0.009(3) -0.009(3) -0.021(3)
C59 0.073(6) 0.042(5) 0.025(3) -0.001(3) 0.011(3) -0.013(4)
C60 0.065(5) 0.040(5) 0.026(3) 0.003(3) -0.004(3) -0.018(4)
C34 0.028(6) 0.026(5) 0.108(11) 0.016(6) -0.004(6) -0.003(5)
C29 0.078(7) 0.082(7) 0.067(5) -0.037(5) -0.032(5) 0.002(5)
C19 0.020(3) 0.015(3) 0.022(2) -0.004(2) -0.003(2) -0.004(2)
C27 0.057(6) 0.058(6) 0.057(5) -0.037(5) -0.020(4) 0.008(5)
C11 0.051(5) 0.067(6) 0.035(4) -0.011(4) -0.007(3) -0.028(4)
C46 0.045(5) 0.046(5) 0.038(4) 0.001(3) -0.017(3) -0.015(4)
C64 0.040(5) 0.043(6) 0.077(6) -0.042(5) -0.017(5) 0.002(4)
C66 0.056(5) 0.081(7) 0.037(4) -0.020(4) -0.012(3) -0.030(5)
C36 0.036(5) 0.051(6) 0.056(5) 0.008(5) -0.009(4) -0.004(4)
C32 0.018(4) 0.016(4) 0.051(6) 0.003(4) 0.005(4) -0.005(3)
C73 0.036(5) 0.036(5) 0.077(6) 0.003(4) -0.015(4) 0.003(4)
C72 0.046(5) 0.046(5) 0.057(4) 0.025(4) -0.019(4) -0.002(4)
C33 0.029(5) 0.029(5) 0.070(7) -0.002(4) -0.005(5) -0.003(4)
C30 0.050(5) 0.071(6) 0.062(5) -0.027(4) -0.021(4) -0.017(4)
C49 0.047(5) 0.060(6) 0.056(4) -0.019(4) -0.016(4) -0.018(4)
C8 0.038(4) 0.059(5) 0.046(4) -0.017(4) -0.009(3) -0.014(4)
C65 0.046(5) 0.049(5) 0.079(5) -0.039(4) -0.019(4) -0.001(4)
C67 0.054(5) 0.042(5) 0.068(5) -0.005(4) -0.040(4) -0.014(4)
C28 0.090(7) 0.073(7) 0.081(6) -0.056(5) -0.041(5) 0.013(5)
C35 0.028(5) 0.050(6) 0.074(7) 0.018(5) -0.013(4) -0.004(4)
C70 0.034(4) 0.034(4) 0.033(3) 0.000(3) 0.000(3) -0.001(3)

loop_
_atom_type_symbol
_atom_type_description
_atom_type_scat_dispersion_real
_atom_type_scat_dispersion_imag
_atom_type_scat_source
C C 0.0033 0.0016 'International Tables Vol C Tables 4.2.6.8 and 6.1.1.4'
H H 0.0000 0.0000 'International Tables Vol C Tables 4.2.6.8 and 6.1.1.4'
N N 0.0061 0.0033 'International Tables Vol C Tables 4.2.6.8 and 6.1.1.4'
Si Si 0.0817 0.0704 'International Tables Vol C Tables 4.2.6.8 and 6.1.1.4'
P P 0.1023 0.0942 'International Tables Vol C Tables 4.2.6.8 and 6.1.1.4'
Sn Sn -0.6537 1.4246 'International Tables Vol C Tables 4.2.6.8 and 6.1.1.4'

loop_
_geom_angle_atom_site_label_1
_geom_angle_atom_site_label_2
_geom_angle_atom_site_label_3
_geom_angle
_geom_angle_site_symmetry_1
_geom_angle_site_symmetry_3
_geom_angle_publ_flag
N2 Sn2 C69 101.63(19) . . ?
N2 Sn2 P2 84.43(13) . . ?
C69 Sn2 P2 92.01(15) . . ?
N1 Sn1 C32 101.8(3) . . ?
N1 Sn1 P1 83.29(14) . . ?
C32 Sn1 P1 94.2(2) . . ?
C56 P2 C57 105.6(3) . . ?
C56 P2 C63 108.2(3) . . ?
C57 P2 C63 106.8(3) . . ?
C56 P2 Sn2 100.16(18) . . ?
C57 P2 Sn2 118.8(2) . . ?
C63 P2 Sn2 116.11(18) . . ?
C19 P1 C20 107.4(3) . . ?
C19 P1 C26 109.0(3) . . ?
C20 P1 C26 105.1(3) . . ?
C19 P1 Sn1A 102.3(2) . . ?
C20 P1 Sn1A 123.7(4) . . ?
C26 P1 Sn1A 108.8(3) . . ?
C19 P1 Sn1 102.48(19) . . ?
C20 P1 Sn1 114.7(2) . . ?
C26 P1 Sn1 117.7(2) . . ?
N2 Si2 C50 110.3(2) . . ?
N2 Si2 C53 116.2(2) . . ?
C50 Si2 C53 112.5(3) . . ?
N2 Si2 C56 105.1(2) . . ?
C50 Si2 C56 106.9(3) . . ?
C53 Si2 C56 105.0(3) . . ?
N1 Si1 C13 110.1(2) . . ?
N1 Si1 C16 114.9(3) . . ?
C13 Si1 C16 113.4(3) . . ?
N1 Si1 C19 106.3(2) . . ?
C13 Si1 C19 106.4(3) . . ?
C16 Si1 C19 105.0(3) . . ?
C1 N1 Si1 122.6(4) . . ?
C1 N1 Sn1 111.6(3) . . ?
Si1 N1 Sn1 121.9(3) . . ?
C1 N1 Sn1A 106.4(4) . . ?
Si1 N1 Sn1A 121.4(3) . . ?
C45 C44 C39 112.7(6) . . ?
C45 C44 C46 109.4(6) . . ?
C39 C44 C46 110.7(5) . . ?
C45 C44 H44 108.0 . . ?
C39 C44 H44 108.0 . . ?
C46 C44 H44 108.0 . . ?
C22 C21 C20 110.9(5) . . ?
C22 C21 H21A 109.5 . . ?
C20 C21 H21A 109.5 . . ?
C22 C21 H21B 109.5 . . ?
C20 C21 H21B 109.5 . . ?
H21A C21 H21B 108.0 . . ?
C61 C62 C57 110.2(5) . . ?
C61 C62 H62A 109.6 . . ?
C57 C62 H62A 109.6 . . ?
C61 C62 H62B 109.6 . . ?
C57 C62 H62B 109.6 . . ?
H62A C62 H62B 108.1 . . ?
C64 C63 C68 109.1(6) . . ?
C64 C63 P2 112.9(5) . . ?
C68 C63 P2 112.8(4) . . ?
C64 C63 H63 107.2 . . ?
C68 C63 H63 107.2 . . ?
P2 C63 H63 107.2 . . ?
C17 C16 C18 108.8(5) . . ?
C17 C16 Si1 117.9(5) . . ?
C18 C16 Si1 112.4(5) . . ?
C17 C16 H16 105.6 . . ?
C18 C16 H16 105.6 . . ?
Si1 C16 H16 105.6 . . ?
C16 C18 H18A 109.5 . . ?
C16 C18 H18B 109.5 . . ?
H18A C18 H18B 109.5 . . ?
C16 C18 H18C 109.5 . . ?
H18A C18 H18C 109.5 . . ?
H18B C18 H18C 109.5 . . ?
C70 C69 C74 117.3(6) . . ?
C70 C69 Sn2 127.1(5) . . ?
C74 C69 Sn2 115.4(5) . . ?
C7 C9 H9A 109.5 . . ?
C7 C9 H9B 109.5 . . ?
H9A C9 H9B 109.5 . . ?
C7 C9 H9C 109.5 . . ?
H9A C9 H9C 109.5 . . ?
H9B C9 H9C 109.5 . . ?
C62 C57 C58 109.1(5) . . ?
C62 C57 P2 113.9(4) . . ?
C58 C57 P2 115.9(5) . . ?
C62 C57 H57 105.7 . . ?
C58 C57 H57 105.7 . . ?
P2 C57 H57 105.7 . . ?
C41 C40 C39 121.8(5) . . ?
C41 C40 H40 119.1 . . ?
C39 C40 H40 119.1 . . ?
C24 C25 C20 110.5(6) . . ?
C24 C25 H25A 109.5 . . ?
C20 C25 H25A 109.5 . . ?
C24 C25 H25B 109.5 . . ?
C20 C25 H25B 109.5 . . ?
H25A C25 H25B 108.1 . . ?
C40 C41 C42 119.9(6) . . ?
C40 C41 H41 120.1 . . ?
C42 C41 H41 120.1 . . ?
C3 C4 C5 119.6(6) . . ?
C3 C4 H4 120.2 . . ?
C5 C4 H4 120.2 . . ?
C4 C3 C2 120.8(6) . . ?
C4 C3 H3 119.6 . . ?
C2 C3 H3 119.6 . . ?
C52 C50 C51 110.0(5) . . ?
C52 C50 Si2 114.9(4) . . ?
C51 C50 Si2 113.0(4) . . ?
C52 C50 H50 106.1 . . ?
C51 C50 H50 106.1 . . ?
Si2 C50 H50 106.1 . . ?
C15 C13 C14 110.5(5) . . ?
C15 C13 Si1 114.1(4) . . ?
C14 C13 Si1 114.7(4) . . ?
C15 C13 H13 105.5 . . ?
C14 C13 H13 105.5 . . ?
Si1 C13 H13 105.5 . . ?
C25 C20 C21 109.9(6) . . ?
C25 C20 P1 116.9(5) . . ?
C21 C20 P1 110.8(4) . . ?
C25 C20 H20 106.2 . . ?
C21 C20 H20 106.2 . . ?
P1 C20 H20 106.2 . . ?
C4 C5 C6 121.7(6) . . ?
C4 C5 H5 119.1 . . ?
C6 C5 H5 119.1 . . ?
C23 C22 C21 111.6(5) . . ?
C23 C22 H22A 109.3 . . ?
C21 C22 H22A 109.3 . . ?
C23 C22 H22B 109.3 . . ?
C21 C22 H22B 109.3 . . ?
H22A C22 H22B 108.0 . . ?
C50 C52 H52A 109.5 . . ?
C50 C52 H52B 109.5 . . ?
H52A C52 H52B 109.5 . . ?
C50 C52 H52C 109.5 . . ?
H52A C52 H52C 109.5 . . ?
H52B C52 H52C 109.5 . . ?
C38 N2 Si2 122.5(4) . . ?
C38 N2 Sn2 111.2(3) . . ?
Si2 N2 Sn2 122.1(2) . . ?
C2 C7 C8 113.0(5) . . ?
C2 C7 C9 109.8(5) . . ?
C8 C7 C9 110.3(6) . . ?
C2 C7 H7 107.9 . . ?
C8 C7 H7 107.9 . . ?
C9 C7 H7 107.9 . . ?
C40 C39 C38 118.9(5) . . ?
C40 C39 C44 117.7(5) . . ?
C38 C39 C44 123.4(5) . . ?
C27 C26 C31 112.8(6) . . ?
C27 C26 P1 111.3(5) . . ?
C31 C26 P1 114.8(5) . . ?
C27 C26 H26 105.7 . . ?
C31 C26 H26 105.7 . . ?
P1 C26 H26 105.7 . . ?
C39 C38 C43 118.0(5) . . ?
C39 C38 N2 121.6(5) . . ?
C43 C38 N2 120.4(4) . . ?
C63 C68 C67 110.0(6) . . ?
C63 C68 H68A 109.7 . . ?
C67 C68 H68A 109.7 . . ?
C63 C68 H68B 109.7 . . ?
C67 C68 H68B 109.7 . . ?
H68A C68 H68B 108.2 . . ?
C59 C58 C57 110.3(6) . . ?
C59 C58 H58A 109.6 . . ?
C57 C58 H58A 109.6 . . ?
C59 C58 H58B 109.6 . . ?
C57 C58 H58B 109.6 . . ?
H58A C58 H58B 108.1 . . ?
C47 C48 H48A 109.5 . . ?
C47 C48 H48B 109.5 . . ?
H48A C48 H48B 109.5 . . ?
C47 C48 H48C 109.5 . . ?
H48A C48 H48C 109.5 . . ?
H48B C48 H48C 109.5 . . ?
C5 C6 C1 119.2(6) . . ?
C5 C6 C10 118.6(5) . . ?
C1 C6 C10 122.1(6) . . ?
C41 C42 C43 120.7(6) . . ?
C41 C42 H42 119.6 . . ?
C43 C42 H42 119.6 . . ?
C2 C1 C6 117.9(5) . . ?
C2 C1 N1 120.1(5) . . ?
C6 C1 N1 121.9(5) . . ?
C50 C51 H51A 109.5 . . ?
C50 C51 H51B 109.5 . . ?
H51A C51 H51B 109.5 . . ?
C50 C51 H51C 109.5 . . ?
H51A C51 H51C 109.5 . . ?
H51B C51 H51C 109.5 . . ?
C42 C43 C38 120.7(5) . . ?
C42 C43 C47 118.4(5) . . ?
C38 C43 C47 120.9(5) . . ?
C25 C24 C23 113.0(5) . . ?
C25 C24 H24A 109.0 . . ?
C23 C24 H24A 109.0 . . ?
C25 C24 H24B 109.0 . . ?
C23 C24 H24B 109.0 . . ?
H24A C24 H24B 107.8 . . ?
C69 C74 C73 122.7(7) . . ?
C69 C74 H74 118.7 . . ?
C73 C74 H74 118.7 . . ?
C13 C14 H14A 109.5 . . ?
C13 C14 H14B 109.5 . . ?
H14A C14 H14B 109.5 . . ?
C13 C14 H14C 109.5 . . ?
H14A C14 H14C 109.5 . . ?
H14B C14 H14C 109.5 . . ?
C6 C10 C12 112.8(7) . . ?
C6 C10 C11 111.3(6) . . ?
C12 C10 C11 109.0(6) . . ?
C6 C10 H10 107.9 . . ?
C12 C10 H10 107.9 . . ?
C11 C10 H10 107.9 . . ?
C53 C54 H54A 109.5 . . ?
C53 C54 H54B 109.5 . . ?
H54A C54 H54B 109.5 . . ?
C53 C54 H54C 109.5 . . ?
H54A C54 H54C 109.5 . . ?
H54B C54 H54C 109.5 . . ?
C26 C31 C30 110.6(6) . . ?
C26 C31 H31A 109.5 . . ?
C30 C31 H31A 109.5 . . ?
C26 C31 H31B 109.5 . . ?
C30 C31 H31B 109.5 . . ?
H31A C31 H31B 108.1 . . ?
C3 C2 C1 120.6(5) . . ?
C3 C2 C7 118.5(5) . . ?
C1 C2 C7 120.8(5) . . ?
C16 C17 H17A 109.5 . . ?
C16 C17 H17B 109.5 . . ?
H17A C17 H17B 109.5 . . ?
C16 C17 H17C 109.5 . . ?
H17A C17 H17C 109.5 . . ?
H17B C17 H17C 109.5 . . ?
C22 C23 C24 112.1(5) . . ?
C22 C23 H23A 109.2 . . ?
C24 C23 H23A 109.2 . . ?
C22 C23 H23B 109.2 . . ?
C24 C23 H23B 109.2 . . ?
H23A C23 H23B 107.9 . . ?
C55 C53 C54 107.6(5) . . ?
C55 C53 Si2 119.9(4) . . ?
C54 C53 Si2 111.5(4) . . ?
C55 C53 H53 105.6 . . ?
C54 C53 H53 105.6 . . ?
Si2 C53 H53 105.6 . . ?
C10 C12 H12A 109.5 . . ?
C10 C12 H12B 109.5 . . ?
H12A C12 H12B 109.5 . . ?
C10 C12 H12C 109.5 . . ?
H12A C12 H12C 109.5 . . ?
H12B C12 H12C 109.5 . . ?
C13 C15 H15A 109.5 . . ?
C13 C15 H15B 109.5 . . ?
H15A C15 H15B 109.5 . . ?
C13 C15 H15C 109.5 . . ?
H15A C15 H15C 109.5 . . ?
H15B C15 H15C 109.5 . . ?
P2 C56 Si2 112.4(3) . . ?
P2 C56 H56A 109.1 . . ?
Si2 C56 H56A 109.1 . . ?
P2 C56 H56B 109.1 . . ?
Si2 C56 H56B 109.1 . . ?
H56A C56 H56B 107.9 . . ?
C43 C47 C49 113.9(6) . . ?
C43 C47 C48 111.2(5) . . ?
C49 C47 C48 109.4(6) . . ?
C43 C47 H47 107.3 . . ?
C49 C47 H47 107.3 . . ?
C48 C47 H47 107.3 . . ?
C72 C71 C70 119.5(7) . . ?
C72 C71 H71 120.2 . . ?
C70 C71 H71 120.2 . . ?
C32 C37 C36 122.1(9) . . ?
C32 C37 H37 118.9 . . ?
C36 C37 H37 118.9 . . ?
C44 C45 H45A 109.5 . . ?
C44 C45 H45B 109.5 . . ?
H45A C45 H45B 109.5 . . ?
C44 C45 H45C 109.5 . . ?
H45A C45 H45C 109.5 . . ?
H45B C45 H45C 109.5 . . ?
C60 C61 C62 112.2(6) . . ?
C60 C61 H61A 109.2 . . ?
C62 C61 H61A 109.2 . . ?
C60 C61 H61B 109.2 . . ?
C62 C61 H61B 109.2 . . ?
H61A C61 H61B 107.9 . . ?
C53 C55 H55A 109.5 . . ?
C53 C55 H55B 109.5 . . ?
H55A C55 H55B 109.5 . . ?
C53 C55 H55C 109.5 . . ?
H55A C55 H55C 109.5 . . ?
H55B C55 H55C 109.5 . . ?
C58 C59 C60 112.7(5) . . ?
C58 C59 H59A 109.1 . . ?
C60 C59 H59A 109.1 . . ?
C58 C59 H59B 109.1 . . ?
C60 C59 H59B 109.1 . . ?
H59A C59 H59B 107.8 . . ?
C61 C60 C59 111.9(6) . . ?
C61 C60 H60A 109.2 . . ?
C59 C60 H60A 109.2 . . ?
C61 C60 H60B 109.2 . . ?
C59 C60 H60B 109.2 . . ?
H60A C60 H60B 107.9 . . ?
C33 C34 C35 119.0(9) . . ?
C33 C34 H34 120.5 . . ?
C35 C34 H34 120.5 . . ?
C30 C29 C28 111.6(7) . . ?
C30 C29 H29A 109.3 . . ?
C28 C29 H29A 109.3 . . ?
C30 C29 H29B 109.3 . . ?
C28 C29 H29B 109.3 . . ?
H29A C29 H29B 108.0 . . ?
P1 C19 Si1 111.9(3) . . ?
P1 C19 H19A 109.2 . . ?
Si1 C19 H19A 109.2 . . ?
P1 C19 H19B 109.2 . . ?
Si1 C19 H19B 109.2 . . ?
H19A C19 H19B 107.9 . . ?
C26 C27 C28 112.5(8) . . ?
C26 C27 H27A 109.1 . . ?
C28 C27 H27A 109.1 . . ?
C26 C27 H27B 109.1 . . ?
C28 C27 H27B 109.1 . . ?
H27A C27 H27B 107.8 . . ?
C10 C11 H11A 109.5 . . ?
C10 C11 H11B 109.5 . . ?
H11A C11 H11B 109.5 . . ?
C10 C11 H11C 109.5 . . ?
H11A C11 H11C 109.5 . . ?
H11B C11 H11C 109.5 . . ?
C44 C46 H46A 109.5 . . ?
C44 C46 H46B 109.5 . . ?
H46A C46 H46B 109.5 . . ?
C44 C46 H46C 109.5 . . ?
H46A C46 H46C 109.5 . . ?
H46B C46 H46C 109.5 . . ?
C63 C64 C65 110.7(7) . . ?
C63 C64 H64A 109.5 . . ?
C65 C64 H64A 109.5 . . ?
C63 C64 H64B 109.5 . . ?
C65 C64 H64B 109.5 . . ?
H64A C64 H64B 108.1 . . ?
C67 C66 C65 111.7(5) . . ?
C67 C66 H66A 109.3 . . ?
C65 C66 H66A 109.3 . . ?
C67 C66 H66B 109.3 . . ?
C65 C66 H66B 109.3 . . ?
H66A C66 H66B 107.9 . . ?
C35 C36 C37 120.3(9) . . ?
C35 C36 H36 119.9 . . ?
C37 C36 H36 119.9 . . ?
C37 C32 C33 116.7(9) . . ?
C37 C32 Sn1 125.4(5) . . ?
C33 C32 Sn1 117.2(8) . . ?
C72 C73 C74 118.7(8) . . ?
C72 C73 H73 120.6 . . ?
C74 C73 H73 120.6 . . ?
C73 C72 C71 121.2(7) . . ?
C73 C72 H72 119.4 . . ?
C71 C72 H72 119.4 . . ?
C34 C33 C32 122.2(10) . . ?
C34 C33 H33 118.9 . . ?
C32 C33 H33 118.9 . . ?
C29 C30 C31 111.9(7) . . ?
C29 C30 H30A 109.2 . . ?
C31 C30 H30A 109.2 . . ?
C29 C30 H30B 109.2 . . ?
C31 C30 H30B 109.2 . . ?
H30A C30 H30B 107.9 . . ?
C47 C49 H49A 109.5 . . ?
C47 C49 H49B 109.5 . . ?
H49A C49 H49B 109.5 . . ?
C47 C49 H49C 109.5 . . ?
H49A C49 H49C 109.5 . . ?
H49B C49 H49C 109.5 . . ?
C7 C8 H8A 109.5 . . ?
C7 C8 H8B 109.5 . . ?
H8A C8 H8B 109.5 . . ?
C7 C8 H8C 109.5 . . ?
H8A C8 H8C 109.5 . . ?
H8B C8 H8C 109.5 . . ?
C64 C65 C66 109.5(7) . . ?
C64 C65 H65A 109.8 . . ?
C66 C65 H65A 109.8 . . ?
C64 C65 H65B 109.8 . . ?
C66 C65 H65B 109.8 . . ?
H65A C65 H65B 108.2 . . ?
C66 C67 C68 112.5(6) . . ?
C66 C67 H67A 109.1 . . ?
C68 C67 H67A 109.1 . . ?
C66 C67 H67B 109.1 . . ?
C68 C67 H67B 109.1 . . ?
H67A C67 H67B 107.8 . . ?
C29 C28 C27 114.1(7) . . ?
C29 C28 H28A 108.7 . . ?
C27 C28 H28A 108.7 . . ?
C29 C28 H28B 108.7 . . ?
C27 C28 H28B 108.7 . . ?
H28A C28 H28B 107.6 . . ?
C36 C35 C34 119.7(8) . . ?
C36 C35 H35 120.2 . . ?
C34 C35 H35 120.2 . . ?
C69 C70 C71 120.5(6) . . ?
C69 C70 H70 119.7 . . ?
C71 C70 H70 119.7 . . ?
N1 Sn1A C32A 96.3(13) . . ?
N1 Sn1A P1 83.8(2) . . ?
C32A Sn1A P1 87.7(14) . . ?
C36A C37A C32A 121(2) . . ?
C36A C37A H37A 119.5 . . ?
C32A C37A H37A 119.5 . . ?
C36A C35A C34A 119(2) . . ?
C36A C35A H35A 120.4 . . ?
C34A C35A H35A 120.4 . . ?
C37A C36A C35A 120(2) . . ?
C37A C36A H36A 120.2 . . ?
C35A C36A H36A 120.2 . . ?
C33A C34A C35A 120(2) . . ?
C33A C34A H34A 119.8 . . ?
C35A C34A H34A 119.8 . . ?
C34A C33A C32A 121(2) . . ?
C34A C33A H33A 119.4 . . ?
C32A C33A H33A 119.4 . . ?
C33A C32A C37A 118(2) . . ?
C33A C32A Sn1A 114(3) . . ?
C37A C32A Sn1A 128(3) . . ?

loop_
_geom_bond_atom_site_label_1
_geom_bond_atom_site_label_2
_geom_bond_distance
_geom_bond_site_symmetry_2
_geom_bond_publ_flag
Sn2 N2 2.168(4) . ?
Sn2 C69 2.225(6) . ?
Sn2 P2 2.7138(17) . ?
Sn1 N1 2.164(5) . ?
Sn1 C32 2.242(10) . ?
Sn1 P1 2.736(2) . ?
P2 C56 1.827(5) . ?
P2 C57 1.850(6) . ?
P2 C63 1.859(5) . ?
P1 C19 1.821(5) . ?
P1 C20 1.851(7) . ?
P1 C26 1.873(6) . ?
P1 Sn1A 2.643(7) . ?
Si2 N2 1.720(4) . ?
Si2 C50 1.895(6) . ?
Si2 C53 1.910(6) . ?
Si2 C56 1.913(6) . ?
Si1 N1 1.724(5) . ?
Si1 C13 1.901(6) . ?
Si1 C16 1.908(7) . ?
Si1 C19 1.910(5) . ?
N1 C1 1.439(7) . ?
N1 Sn1A 2.253(9) . ?
C44 C45 1.523(9) . ?
C44 C39 1.525(9) . ?
C44 C46 1.536(9) . ?
C44 H44 1.0000 . ?
C21 C22 1.531(8) . ?
C21 C20 1.539(8) . ?
C21 H21A 0.9900 . ?
C21 H21B 0.9900 . ?
C62 C61 1.522(8) . ?
C62 C57 1.540(8) . ?
C62 H62A 0.9900 . ?
C62 H62B 0.9900 . ?
C63 C64 1.523(9) . ?
C63 C68 1.529(8) . ?
C63 H63 1.0000 . ?
C16 C17 1.527(9) . ?
C16 C18 1.532(10) . ?
C16 H16 1.0000 . ?
C18 H18A 0.9800 . ?
C18 H18B 0.9800 . ?
C18 H18C 0.9800 . ?
C69 C70 1.387(9) . ?
C69 C74 1.387(9) . ?
C9 C7 1.542(9) . ?
C9 H9A 0.9800 . ?
C9 H9B 0.9800 . ?
C9 H9C 0.9800 . ?
C57 C58 1.539(9) . ?
C57 H57 1.0000 . ?
C40 C41 1.376(9) . ?
C40 C39 1.409(8) . ?
C40 H40 0.9500 . ?
C25 C24 1.522(9) . ?
C25 C20 1.526(10) . ?
C25 H25A 0.9900 . ?
C25 H25B 0.9900 . ?
C41 C42 1.382(9) . ?
C41 H41 0.9500 . ?
C4 C3 1.380(9) . ?
C4 C5 1.379(9) . ?
C4 H4 0.9500 . ?
C3 C2 1.394(8) . ?
C3 H3 0.9500 . ?
C50 C52 1.529(9) . ?
C50 C51 1.543(8) . ?
C50 H50 1.0000 . ?
C13 C15 1.522(8) . ?
C13 C14 1.534(9) . ?
C13 H13 1.0000 . ?
C20 H20 1.0000 . ?
C5 C6 1.392(9) . ?
C5 H5 0.9500 . ?
C22 C23 1.523(8) . ?
C22 H22A 0.9900 . ?
C22 H22B 0.9900 . ?
C52 H52A 0.9800 . ?
C52 H52B 0.9800 . ?
C52 H52C 0.9800 . ?
N2 C38 1.440(7) . ?
C7 C2 1.530(8) . ?
C7 C8 1.533(9) . ?
C7 H7 1.0000 . ?
C39 C38 1.429(7) . ?
C26 C27 1.502(10) . ?
C26 C31 1.520(9) . ?
C26 H26 1.0000 . ?
C38 C43 1.425(8) . ?
C68 C67 1.533(9) . ?
C68 H68A 0.9900 . ?
C68 H68B 0.9900 . ?
C58 C59 1.532(9) . ?
C58 H58A 0.9900 . ?
C58 H58B 0.9900 . ?
C48 C47 1.534(9) . ?
C48 H48A 0.9800 . ?
C48 H48B 0.9800 . ?
C48 H48C 0.9800 . ?
C6 C1 1.434(8) . ?
C6 C10 1.524(9) . ?
C42 C43 1.393(8) . ?
C42 H42 0.9500 . ?
C1 C2 1.411(8) . ?
C51 H51A 0.9800 . ?
C51 H51B 0.9800 . ?
C51 H51C 0.9800 . ?
C43 C47 1.521(8) . ?
C24 C23 1.531(9) . ?
C24 H24A 0.9900 . ?
C24 H24B 0.9900 . ?
C74 C73 1.384(9) . ?
C74 H74 0.9500 . ?
C14 H14A 0.9800 . ?
C14 H14B 0.9800 . ?
C14 H14C 0.9800 . ?
C10 C12 1.533(10) . ?
C10 C11 1.547(9) . ?
C10 H10 1.0000 . ?
C54 C53 1.540(8) . ?
C54 H54A 0.9800 . ?
C54 H54B 0.9800 . ?
C54 H54C 0.9800 . ?
C31 C30 1.537(9) . ?
C31 H31A 0.9900 . ?
C31 H31B 0.9900 . ?
C17 H17A 0.9800 . ?
C17 H17B 0.9800 . ?
C17 H17C 0.9800 . ?
C23 H23A 0.9900 . ?
C23 H23B 0.9900 . ?
C53 C55 1.533(8) . ?
C53 H53 1.0000 . ?
C12 H12A 0.9800 . ?
C12 H12B 0.9800 . ?
C12 H12C 0.9800 . ?
C15 H15A 0.9800 . ?
C15 H15B 0.9800 . ?
C15 H15C 0.9800 . ?
C56 H56A 0.9900 . ?
C56 H56B 0.9900 . ?
C47 C49 1.531(9) . ?
C47 H47 1.0000 . ?
C71 C72 1.373(11) . ?
C71 C70 1.404(9) . ?
C71 H71 0.9500 . ?
C37 C32 1.386(14) . ?
C37 C36 1.394(11) . ?
C37 H37 0.9500 . ?
C45 H45A 0.9800 . ?
C45 H45B 0.9800 . ?
C45 H45C 0.9800 . ?
C61 C60 1.517(10) . ?
C61 H61A 0.9900 . ?
C61 H61B 0.9900 . ?
C55 H55A 0.9800 . ?
C55 H55B 0.9800 . ?
C55 H55C 0.9800 . ?
C59 C60 1.525(10) . ?
C59 H59A 0.9900 . ?
C59 H59B 0.9900 . ?
C60 H60A 0.9900 . ?
C60 H60B 0.9900 . ?
C34 C33 1.390(14) . ?
C34 C35 1.407(15) . ?
C34 H34 0.9500 . ?
C29 C30 1.481(10) . ?
C29 C28 1.483(11) . ?
C29 H29A 0.9900 . ?
C29 H29B 0.9900 . ?
C19 H19A 0.9900 . ?
C19 H19B 0.9900 . ?
C27 C28 1.528(11) . ?
C27 H27A 0.9900 . ?
C27 H27B 0.9900 . ?
C11 H11A 0.9800 . ?
C11 H11B 0.9800 . ?
C11 H11C 0.9800 . ?
C46 H46A 0.9800 . ?
C46 H46B 0.9800 . ?
C46 H46C 0.9800 . ?
C64 C65 1.526(11) . ?
C64 H64A 0.9900 . ?
C64 H64B 0.9900 . ?
C66 C67 1.499(10) . ?
C66 C65 1.536(11) . ?
C66 H66A 0.9900 . ?
C66 H66B 0.9900 . ?
C36 C35 1.371(12) . ?
C36 H36 0.9500 . ?
C32 C33 1.407(11) . ?
C73 C72 1.358(12) . ?
C73 H73 0.9500 . ?
C72 H72 0.9500 . ?
C33 H33 0.9500 . ?
C30 H30A 0.9900 . ?
C30 H30B 0.9900 . ?
C49 H49A 0.9800 . ?
C49 H49B 0.9800 . ?
C49 H49C 0.9800 . ?
C8 H8A 0.9800 . ?
C8 H8B 0.9800 . ?
C8 H8C 0.9800 . ?
C65 H65A 0.9900 . ?
C65 H65B 0.9900 . ?
C67 H67A 0.9900 . ?
C67 H67B 0.9900 . ?
C28 H28A 0.9900 . ?
C28 H28B 0.9900 . ?
C35 H35 0.9500 . ?
C70 H70 0.9500 . ?
Sn1A C32A 2.25(4) . ?
C37A C36A 1.39(2) . ?
C37A C32A 1.39(2) . ?
C37A H37A 0.9500 . ?
C35A C36A 1.39(2) . ?
C35A C34A 1.39(2) . ?
C35A H35A 0.9500 . ?
C36A H36A 0.9500 . ?
C34A C33A 1.37(2) . ?
C34A H34A 0.9500 . ?
C33A C32A 1.39(2) . ?
C33A H33A 0.9500 . ?
